data_9005856
loop_
_publ_author_name
'McCormick, T. C.'
'Smyth, J. R.'
'Lofgren, G. E.'

_publ_section_title
;
 Site occupancies of minor elements in synthetic olivines as
 determined by channeling-enhanced X-ray emission
;
_journal_name_full 'Physics and Chemistry of Minerals'
_journal_page_first 368
_journal_page_last 372
_journal_paper_doi 10.1007/BF00309812
_journal_volume 14
_journal_year 1987
_chemical_compound_source 'sample from San Carlos, Arizona'
_chemical_formula_sum 'Fe0.19 Mg1.81 O4 Si'
_chemical_name_mineral Olivine
_space_group_IT_number 62
_symmetry_space_group_name_Hall '-P 2c 2ab'
_symmetry_space_group_name_H-M 'P b n m'
_cell_angle_alpha 90
_cell_angle_beta 90
_cell_angle_gamma 90
_cell_length_a 4.7641
_cell_length_b 10.2269
_cell_length_c 5.9952
_cell_formula_units_Z 4
_cell_volume 292.098
_database_code_amcsd 0007438
_exptl_crystal_density_diffrn 3.336
_cod_original_formula_sum '(Fe.19 Mg1.81) Si O4'
_cod_database_code 9005856

loop_
_space_group_symop_operation_xyz
x,y,z
x,y,1/2-z
-x,-y,1/2+z
1/2+x,1/2-y,1/2+z
1/2-x,1/2+y,1/2-z
1/2-x,1/2+y,z
1/2+x,1/2-y,-z
-x,-y,-z

loop_
_atom_site_aniso_label
_atom_site_aniso_U_11
_atom_site_aniso_U_22
_atom_site_aniso_U_33
_atom_site_aniso_U_12
_atom_site_aniso_U_13
_atom_site_aniso_U_23
FeM1 0.00402 0.00646 0.00422 0.00002 -0.00054 -0.00124
MgM1 0.00402 0.00646 0.00422 0.00002 -0.00054 -0.00124
FeM2 0.00563 0.00434 0.00506 0.00027 0.00000 0.00000
MgM2 0.00563 0.00434 0.00506 0.00027 0.00000 0.00000
Si 0.00230 0.00366 0.00351 0.00010 0.00000 0.00000
O1 0.00310 0.00694 0.00528 0.00054 0.00000 0.00000
O2 0.00506 0.00392 0.00619 0.00010 0.00000 0.00000
O3 0.00460 0.00636 0.00546 0.00000 -0.00029 0.00149

loop_
_atom_site_label
_atom_site_fract_x
_atom_site_fract_y
_atom_site_fract_z
_atom_site_occupancy
FeM1 0.00000 0.00000 0.00000 0.09700
MgM1 0.00000 0.00000 0.00000 0.90300
FeM2 0.99000 0.27770 0.25000 0.09300
MgM2 0.99000 0.27770 0.25000 0.90700
Si 0.42649 0.09432 0.25000 1.00000
O1 0.76610 0.09172 0.25000 1.00000
O2 0.22060 0.44764 0.25000 1.00000
O3 0.27830 0.16309 0.03370 1.00000

loop_
_cod_related_entry_id
_cod_related_entry_database
_cod_related_entry_code
1 AMCSD 0007438
